data_4134438
loop_
_publ_author_name
'Li, Tian-Yi'
'Muthiah Ravinson, Daniel Sylvinson'
'Haiges, Ralf'
'Djurovich, Peter I.'
'Thompson, Mark E.'

_publ_section_title
;
 Enhancement of the Luminescent Efficiency in
 Carbene-Au<sup>(I)</sup>-Aryl Complexes by the Restriction of
 Renner-Teller Distortion and Bond Rotation.
;
_journal_issue 13
_journal_name_full 'Journal of the American Chemical Society'
_journal_page_first 6158
_journal_page_last 6172
_journal_paper_doi 10.1021/jacs.9b13755
_journal_volume 142
_journal_year 2020
_chemical_formula_moiety 'C48 H54 Au N3 O2'
_chemical_formula_sum 'C48 H54 Au N3 O2'
_chemical_formula_weight 901.91
_space_group_crystal_system triclinic
_space_group_IT_number 2
_space_group_name_Hall '-P 1'
_space_group_name_H-M_alt 'P -1'
_atom_sites_solution_hydrogens geom
_audit_creation_method SHELXL-2014/7
_cell_angle_alpha 98.414(3)
_cell_angle_beta 102.154(3)
_cell_angle_gamma 101.174(3)
_cell_formula_units_Z 2
_cell_length_a 11.380(2)
_cell_length_b 14.959(3)
_cell_length_c 15.152(3)
_cell_measurement_reflns_used 9640
_cell_measurement_temperature 100(2)
_cell_measurement_theta_max 31.28
_cell_measurement_theta_min 2.58
_cell_volume 2426.2(8)
_computing_cell_refinement 'Bruker SAINT'
_computing_data_collection 'Bruker APEX2'
_computing_data_reduction 'Bruker SAINT'
_computing_molecular_graphics 'Bruker SHELXTL'
_computing_publication_material 'Bruker SHELXTL'
_computing_structure_refinement 'SHELXL-2014/7 (Sheldrick, 2014)'
_computing_structure_solution 'SHELXS-97 (Sheldrick 2008)'
_diffrn_ambient_temperature 100(2)
_diffrn_measured_fraction_theta_full 0.999
_diffrn_measured_fraction_theta_max 0.999
_diffrn_measurement_device_type 'Bruker APEX-II CCD'
_diffrn_measurement_method '\f and \w scans'
_diffrn_radiation_type MoK\a
_diffrn_radiation_wavelength 0.71073
_diffrn_reflns_av_R_equivalents 0.0397
_diffrn_reflns_av_unetI/netI 0.0264
_diffrn_reflns_Laue_measured_fraction_full 0.999
_diffrn_reflns_Laue_measured_fraction_max 0.999
_diffrn_reflns_limit_h_max 14
_diffrn_reflns_limit_h_min -14
_diffrn_reflns_limit_k_max 18
_diffrn_reflns_limit_k_min -18
_diffrn_reflns_limit_l_max 18
_diffrn_reflns_limit_l_min -18
_diffrn_reflns_number 45460
_diffrn_reflns_point_group_measured_fraction_full 0.999
_diffrn_reflns_point_group_measured_fraction_max 0.999
_diffrn_reflns_theta_full 25.242
_diffrn_reflns_theta_max 25.999
_diffrn_reflns_theta_min 1.402
_exptl_absorpt_coefficient_mu 3.067
_exptl_absorpt_correction_T_max 0.7462
_exptl_absorpt_correction_T_min 0.5131
_exptl_absorpt_correction_type multi-scan
_exptl_crystal_colour orange
_exptl_crystal_density_diffrn 1.235
_exptl_crystal_description block
_exptl_crystal_F_000 916
_refine_diff_density_max 1.156
_refine_diff_density_min -0.724
_refine_diff_density_rms 0.061
_refine_ls_extinction_method none
_refine_ls_goodness_of_fit_ref 1.009
_refine_ls_hydrogen_treatment constr
_refine_ls_matrix_type full
_refine_ls_number_parameters 497
_refine_ls_number_reflns 9524
_refine_ls_number_restraints 0
_refine_ls_restrained_S_all 1.009
_refine_ls_R_factor_all 0.0173
_refine_ls_R_factor_gt 0.0162
_refine_ls_shift/su_max 0.005
_refine_ls_shift/su_mean 0.000
_refine_ls_structure_factor_coef Fsqd
_refine_ls_weighting_details 'w=1/[\s^2^(Fo^2^)+(0.0171P)^2^+1.2182P] where P=(Fo^2^+2Fc^2^)/3'
_refine_ls_weighting_scheme calc
_refine_ls_wR_factor_gt 0.0408
_refine_ls_wR_factor_ref 0.0412
_reflns_Friedel_coverage 0.000
_reflns_number_gt 9188
_reflns_number_total 9524
_reflns_threshold_expression 'I > 2\s(I)'
_cod_data_source_file ja9b13755_si_004.cif
_cod_data_source_block mo_Au12_0m_a
_cod_depositor_comments 'Adding full bibliography for 4134433--4134440.cif.'
_cod_original_cell_volume 2426.1(8)
_cod_database_code 4134438
_shelx_shelxl_version_number 2014/7
_shelx_space_group_comment
;
The symmetry employed for this shelxl refinement is uniquely defined
by the following loop, which should always be used as a source of
symmetry information in preference to the above space-group names.
They are only intended as comments.
;

loop_
_space_group_symop_operation_xyz
'x, y, z'
'-x, -y, -z'

loop_
_atom_site_label
_atom_site_type_symbol
_atom_site_fract_x
_atom_site_fract_y
_atom_site_fract_z
_atom_site_U_iso_or_equiv
_atom_site_adp_type
_atom_site_occupancy
_atom_site_site_symmetry_order
_atom_site_calc_flag
_atom_site_refinement_flags_posn
_atom_site_refinement_flags_adp
_atom_site_refinement_flags_occupancy
_atom_site_disorder_assembly
_atom_site_disorder_group
Au1 Au 0.59604(2) 0.57494(2) 0.27127(2) 0.01375(3) Uani 1 1 d . . . . .
O1 O 0.99103(14) 0.78541(10) 0.22281(10) 0.0317(3) Uani 1 1 d . . . . .
N1 N 0.15259(15) 0.22266(11) 0.16958(12) 0.0244(4) Uani 1 1 d . . . . .
C1 C 0.03808(17) 0.22968(13) 0.11456(14) 0.0217(4) Uani 1 1 d . . . . .
N2 N 0.81131(13) 0.70951(10) 0.24757(10) 0.0142(3) Uani 1 1 d . . . . .
O2 O 0.84161(17) 0.89206(11) 0.47867(11) 0.0453(5) Uani 1 1 d . . . . .
C2 C 0.03508(17) 0.27816(13) 0.04292(14) 0.0216(4) Uani 1 1 d . . . . .
H2 H 0.1101 0.3066 0.0300 0.026 Uiso 1 1 calc R U . . .
C3 C -0.07700(19) 0.28528(14) -0.00983(15) 0.0267(4) Uani 1 1 d . . . . .
H3 H -0.0781 0.3189 -0.0585 0.032 Uiso 1 1 calc R U . . .
N3 N 0.74889(14) 0.75501(10) 0.38040(10) 0.0167(3) Uani 1 1 d . . . . .
C4 C -0.18707(19) 0.24393(15) 0.00771(16) 0.0331(5) Uani 1 1 d . . . . .
H4 H -0.2637 0.2490 -0.0285 0.040 Uiso 1 1 calc R U . . .
C5 C -0.1844(2) 0.19504(17) 0.07867(18) 0.0381(5) Uani 1 1 d . . . . .
H5 H -0.2598 0.1662 0.0909 0.046 Uiso 1 1 calc R U . . .
C6 C -0.07297(19) 0.18764(15) 0.13216(16) 0.0313(5) Uani 1 1 d . . . . .
H6 H -0.0723 0.1540 0.1807 0.038 Uiso 1 1 calc R U . . .
C7 C 0.16856(17) 0.13467(13) 0.18804(14) 0.0215(4) Uani 1 1 d . . . . .
C8 C 0.12201(19) 0.05544(14) 0.11907(15) 0.0276(4) Uani 1 1 d . . . . .
H8 H 0.0781 0.0600 0.0598 0.033 Uiso 1 1 calc R U . . .
C9 C 0.1396(2) -0.03015(14) 0.13661(17) 0.0319(5) Uani 1 1 d . . . . .
H9 H 0.1066 -0.0841 0.0896 0.038 Uiso 1 1 calc R U . . .
C11 C 0.25151(19) 0.04146(14) 0.29140(16) 0.0291(5) Uani 1 1 d . . . . .
H11 H 0.2964 0.0367 0.3503 0.035 Uiso 1 1 calc R U . . .
C10 C 0.20506(19) -0.03727(14) 0.22235(17) 0.0309(5) Uani 1 1 d . . . . .
H10 H 0.2181 -0.0958 0.2339 0.037 Uiso 1 1 calc R U . . .
C13 C 0.25490(17) 0.30021(13) 0.19616(13) 0.0183(4) Uani 1 1 d . . . . .
C12 C 0.23263(18) 0.12730(14) 0.27472(14) 0.0244(4) Uani 1 1 d . . . . .
H12 H 0.2634 0.1808 0.3225 0.029 Uiso 1 1 calc R U . . .
C14 C 0.23581(17) 0.39006(13) 0.21793(12) 0.0184(4) Uani 1 1 d . . . . .
H14 H 0.1549 0.3983 0.2171 0.022 Uiso 1 1 calc R U . . .
C16 C 0.45782(17) 0.45997(12) 0.24392(12) 0.0158(3) Uani 1 1 d . . . . .
C15 C 0.33526(17) 0.46712(13) 0.24068(12) 0.0181(4) Uani 1 1 d . . . . .
H15 H 0.3198 0.5271 0.2546 0.022 Uiso 1 1 calc R U . . .
C18 C 0.37535(17) 0.29093(12) 0.20069(12) 0.0183(4) Uani 1 1 d . . . . .
H18 H 0.3907 0.2308 0.1876 0.022 Uiso 1 1 calc R U . . .
C17 C 0.47355(17) 0.36877(13) 0.22423(12) 0.0175(4) Uani 1 1 d . . . . .
H17 H 0.5546 0.3599 0.2271 0.021 Uiso 1 1 calc R U . . .
C19 C 0.73207(16) 0.69150(12) 0.30149(12) 0.0145(3) Uani 1 1 d . . . . .
C20 C 0.91738(17) 0.78356(13) 0.26940(13) 0.0202(4) Uani 1 1 d . . . . .
C21 C 0.93324(18) 0.85913(13) 0.35252(13) 0.0216(4) Uani 1 1 d . . . . .
C22 C 0.83953(19) 0.83942(13) 0.40992(14) 0.0249(4) Uani 1 1 d . . . . .
C23 C 0.9179(2) 0.94856(14) 0.31623(15) 0.0294(5) Uani 1 1 d . . . . .
H23A H 0.9784 0.9641 0.2802 0.044 Uiso 1 1 calc R U . . .
H23B H 0.9312 0.9998 0.3683 0.044 Uiso 1 1 calc R U . . .
H23C H 0.8342 0.9385 0.2772 0.044 Uiso 1 1 calc R U . . .
C24 C 1.0627(2) 0.87379(16) 0.41495(15) 0.0322(5) Uani 1 1 d . . . . .
H24A H 1.1244 0.8857 0.3791 0.048 Uiso 1 1 calc R U . . .
H24B H 1.0694 0.8180 0.4406 0.048 Uiso 1 1 calc R U . . .
H24C H 1.0772 0.9271 0.4652 0.048 Uiso 1 1 calc R U . . .
C25 C 0.66511(17) 0.73069(12) 0.43879(12) 0.0181(4) Uani 1 1 d . . . . .
C26 C 0.55566(19) 0.76130(14) 0.42636(13) 0.0235(4) Uani 1 1 d . . . . .
C27 C 0.4746(2) 0.73220(16) 0.47981(14) 0.0294(5) Uani 1 1 d . . . . .
H27 H 0.3992 0.7518 0.4736 0.035 Uiso 1 1 calc R U . . .
C28 C 0.5026(2) 0.67524(16) 0.54165(14) 0.0302(5) Uani 1 1 d . . . . .
H28 H 0.4464 0.6561 0.5773 0.036 Uiso 1 1 calc R U . . .
C29 C 0.61194(19) 0.64600(14) 0.55189(13) 0.0260(4) Uani 1 1 d . . . . .
H29 H 0.6298 0.6068 0.5944 0.031 Uiso 1 1 calc R U . . .
C30 C 0.69631(18) 0.67313(13) 0.50078(12) 0.0214(4) Uani 1 1 d . . . . .
C31 C 0.8167(2) 0.64115(15) 0.51248(14) 0.0278(4) Uani 1 1 d . . . . .
H31 H 0.8495 0.6509 0.4575 0.033 Uiso 1 1 calc R U . . .
C32 C 0.7976(2) 0.53763(16) 0.51556(17) 0.0389(5) Uani 1 1 d . . . . .
H32A H 0.7347 0.5015 0.4608 0.058 Uiso 1 1 calc R U . . .
H32B H 0.7703 0.5264 0.5710 0.058 Uiso 1 1 calc R U . . .
H32C H 0.8756 0.5187 0.5168 0.058 Uiso 1 1 calc R U . . .
C33 C 0.9126(2) 0.70069(17) 0.59744(17) 0.0370(5) Uani 1 1 d . . . . .
H33A H 0.9909 0.6816 0.6018 0.055 Uiso 1 1 calc R U . . .
H33B H 0.8832 0.6924 0.6527 0.055 Uiso 1 1 calc R U . . .
H33C H 0.9250 0.7662 0.5922 0.055 Uiso 1 1 calc R U . . .
C34 C 0.5203(2) 0.82078(15) 0.35655(15) 0.0295(5) Uani 1 1 d . . . . .
H34 H 0.5918 0.8374 0.3286 0.035 Uiso 1 1 calc R U . . .
C35 C 0.4089(2) 0.76655(18) 0.27888(17) 0.0423(6) Uani 1 1 d . . . . .
H35A H 0.3924 0.8044 0.2321 0.063 Uiso 1 1 calc R U . . .
H35B H 0.3364 0.7516 0.3039 0.063 Uiso 1 1 calc R U . . .
H35C H 0.4267 0.7089 0.2509 0.063 Uiso 1 1 calc R U . . .
C36 C 0.4966(3) 0.91139(17) 0.40253(19) 0.0458(6) Uani 1 1 d . . . . .
H36A H 0.4776 0.9493 0.3563 0.069 Uiso 1 1 calc R U . . .
H36B H 0.5705 0.9456 0.4503 0.069 Uiso 1 1 calc R U . . .
H36C H 0.4267 0.8973 0.4305 0.069 Uiso 1 1 calc R U . . .
C37 C 0.78782(16) 0.64330(12) 0.16129(12) 0.0146(3) Uani 1 1 d . . . . .
C38 C 0.84441(17) 0.56820(13) 0.16031(13) 0.0195(4) Uani 1 1 d . . . . .
C39 C 0.81816(19) 0.50570(13) 0.07736(14) 0.0245(4) Uani 1 1 d . . . . .
H39 H 0.8564 0.4546 0.0736 0.029 Uiso 1 1 calc R U . . .
C40 C 0.73681(19) 0.51711(13) 0.00019(13) 0.0241(4) Uani 1 1 d . . . . .
H40 H 0.7192 0.4734 -0.0558 0.029 Uiso 1 1 calc R U . . .
C41 C 0.68069(17) 0.59166(13) 0.00361(13) 0.0204(4) Uani 1 1 d . . . . .
H41 H 0.6243 0.5979 -0.0498 0.024 Uiso 1 1 calc R U . . .
C42 C 0.70613(16) 0.65729(12) 0.08439(12) 0.0160(3) Uani 1 1 d . . . . .
C43 C 0.65004(17) 0.74199(13) 0.08783(13) 0.0208(4) Uani 1 1 d . . . . .
H43 H 0.6521 0.7653 0.1536 0.025 Uiso 1 1 calc R U . . .
C44 C 0.72861(19) 0.81978(14) 0.05487(15) 0.0276(4) Uani 1 1 d . . . . .
H44A H 0.7266 0.7994 -0.0100 0.041 Uiso 1 1 calc R U . . .
H44B H 0.8141 0.8342 0.0918 0.041 Uiso 1 1 calc R U . . .
H44C H 0.6953 0.8754 0.0618 0.041 Uiso 1 1 calc R U . . .
C45 C 0.51524(19) 0.71889(16) 0.03268(16) 0.0318(5) Uani 1 1 d . . . . .
H45A H 0.5110 0.6996 -0.0328 0.048 Uiso 1 1 calc R U . . .
H45B H 0.4812 0.7740 0.0415 0.048 Uiso 1 1 calc R U . . .
H45C H 0.4673 0.6683 0.0540 0.048 Uiso 1 1 calc R U . . .
C46 C 0.93154(19) 0.55388(14) 0.24516(14) 0.0263(4) Uani 1 1 d . . . . .
H46 H 0.9273 0.5994 0.2991 0.032 Uiso 1 1 calc R U . . .
C47 C 1.0653(2) 0.57411(17) 0.23574(18) 0.0386(5) Uani 1 1 d . . . . .
H47A H 1.0714 0.5322 0.1816 0.058 Uiso 1 1 calc R U . . .
H47B H 1.1200 0.5644 0.2910 0.058 Uiso 1 1 calc R U . . .
H47C H 1.0900 0.6386 0.2287 0.058 Uiso 1 1 calc R U . . .
C48 C 0.8921(2) 0.45597(17) 0.26418(17) 0.0393(6) Uani 1 1 d . . . . .
H48A H 0.8060 0.4447 0.2687 0.059 Uiso 1 1 calc R U . . .
H48B H 0.9453 0.4506 0.3222 0.059 Uiso 1 1 calc R U . . .
H48C H 0.8997 0.4100 0.2138 0.059 Uiso 1 1 calc R U . . .

loop_
_atom_site_aniso_label
_atom_site_aniso_U_11
_atom_site_aniso_U_22
_atom_site_aniso_U_33
_atom_site_aniso_U_23
_atom_site_aniso_U_13
_atom_site_aniso_U_12
Au1 0.01323(4) 0.01270(4) 0.01300(4) 0.00169(3) 0.00207(3) -0.00058(3)
O1 0.0282(8) 0.0269(8) 0.0341(8) -0.0055(6) 0.0164(7) -0.0088(6)
N1 0.0175(8) 0.0162(8) 0.0343(10) 0.0065(7) -0.0008(7) -0.0019(6)
C1 0.0161(9) 0.0142(9) 0.0303(10) -0.0010(8) 0.0022(8) 0.0012(7)
N2 0.0140(7) 0.0116(7) 0.0159(7) 0.0017(6) 0.0028(6) 0.0021(6)
O2 0.0627(12) 0.0271(8) 0.0356(9) -0.0149(7) 0.0286(8) -0.0166(8)
C2 0.0145(9) 0.0180(9) 0.0301(10) 0.0005(8) 0.0045(8) 0.0025(7)
C3 0.0238(10) 0.0219(10) 0.0313(11) -0.0008(8) 0.0009(8) 0.0091(8)
N3 0.0198(8) 0.0139(7) 0.0145(7) 0.0011(6) 0.0047(6) 0.0003(6)
C4 0.0170(10) 0.0307(11) 0.0466(14) -0.0019(10) 0.0008(9) 0.0082(9)
C5 0.0150(10) 0.0396(13) 0.0568(15) 0.0053(11) 0.0108(10) 0.0003(9)
C6 0.0218(11) 0.0305(11) 0.0401(13) 0.0093(10) 0.0083(9) 0.0001(9)
C7 0.0160(9) 0.0157(9) 0.0326(11) 0.0063(8) 0.0071(8) 0.0006(7)
C8 0.0217(10) 0.0212(10) 0.0353(12) 0.0031(9) 0.0038(9) -0.0007(8)
C9 0.0274(11) 0.0164(10) 0.0476(14) -0.0012(9) 0.0101(10) -0.0004(8)
C11 0.0228(10) 0.0274(11) 0.0406(12) 0.0171(9) 0.0092(9) 0.0051(9)
C10 0.0248(11) 0.0177(10) 0.0554(14) 0.0137(10) 0.0155(10) 0.0062(8)
C13 0.0155(9) 0.0156(9) 0.0200(9) 0.0043(7) 0.0013(7) -0.0027(7)
C12 0.0206(10) 0.0195(9) 0.0317(11) 0.0058(8) 0.0063(8) 0.0010(8)
C14 0.0146(9) 0.0198(9) 0.0205(9) 0.0048(7) 0.0035(7) 0.0035(7)
C16 0.0164(9) 0.0181(9) 0.0114(8) 0.0024(7) 0.0036(7) 0.0008(7)
C15 0.0210(9) 0.0148(8) 0.0172(9) 0.0025(7) 0.0036(7) 0.0030(7)
C18 0.0201(9) 0.0139(8) 0.0198(9) 0.0048(7) 0.0025(7) 0.0027(7)
C17 0.0156(9) 0.0201(9) 0.0155(9) 0.0041(7) 0.0019(7) 0.0029(7)
C19 0.0141(8) 0.0147(8) 0.0146(8) 0.0031(7) 0.0020(7) 0.0044(7)
C20 0.0206(10) 0.0155(9) 0.0221(9) 0.0024(7) 0.0044(8) 0.0004(7)
C21 0.0256(10) 0.0136(9) 0.0206(10) -0.0014(7) 0.0055(8) -0.0034(8)
C22 0.0308(11) 0.0169(9) 0.0227(10) -0.0006(8) 0.0084(8) -0.0031(8)
C23 0.0382(12) 0.0209(10) 0.0325(11) 0.0066(9) 0.0138(9) 0.0080(9)
C24 0.0298(12) 0.0323(12) 0.0270(11) 0.0011(9) -0.0010(9) 0.0014(9)
C25 0.0220(9) 0.0163(9) 0.0137(8) -0.0005(7) 0.0054(7) 0.0004(7)
C26 0.0285(11) 0.0236(10) 0.0194(9) 0.0037(8) 0.0081(8) 0.0063(8)
C27 0.0261(11) 0.0379(12) 0.0268(11) 0.0074(9) 0.0095(9) 0.0092(9)
C28 0.0275(11) 0.0382(12) 0.0231(10) 0.0079(9) 0.0098(9) -0.0017(9)
C29 0.0286(11) 0.0284(10) 0.0180(9) 0.0076(8) 0.0027(8) 0.0006(9)
C30 0.0243(10) 0.0215(9) 0.0146(9) 0.0012(7) 0.0018(7) 0.0011(8)
C31 0.0306(11) 0.0343(11) 0.0219(10) 0.0117(9) 0.0063(8) 0.0109(9)
C32 0.0443(14) 0.0344(12) 0.0370(13) 0.0062(10) 0.0013(11) 0.0166(11)
C33 0.0255(11) 0.0393(13) 0.0421(13) 0.0115(11) -0.0004(10) 0.0047(10)
C34 0.0362(12) 0.0313(11) 0.0309(11) 0.0129(9) 0.0155(9) 0.0184(10)
C35 0.0498(15) 0.0484(15) 0.0337(13) 0.0152(11) 0.0035(11) 0.0251(12)
C36 0.0647(18) 0.0347(13) 0.0531(16) 0.0142(12) 0.0270(14) 0.0291(13)
C37 0.0139(8) 0.0129(8) 0.0159(8) 0.0009(7) 0.0049(7) 0.0001(7)
C38 0.0192(9) 0.0178(9) 0.0223(9) 0.0054(7) 0.0047(7) 0.0052(7)
C39 0.0309(11) 0.0158(9) 0.0292(11) 0.0030(8) 0.0108(9) 0.0088(8)
C40 0.0326(11) 0.0165(9) 0.0196(10) -0.0022(7) 0.0081(8) -0.0003(8)
C41 0.0195(9) 0.0218(9) 0.0169(9) 0.0029(7) 0.0025(7) 0.0007(7)
C42 0.0139(8) 0.0160(8) 0.0183(9) 0.0041(7) 0.0055(7) 0.0020(7)
C43 0.0193(9) 0.0241(10) 0.0214(9) 0.0049(8) 0.0048(7) 0.0105(8)
C44 0.0260(11) 0.0211(10) 0.0382(12) 0.0082(9) 0.0072(9) 0.0105(8)
C45 0.0179(10) 0.0386(12) 0.0405(13) 0.0095(10) 0.0053(9) 0.0110(9)
C46 0.0278(11) 0.0249(10) 0.0279(11) 0.0065(8) 0.0026(8) 0.0135(9)
C47 0.0262(12) 0.0408(13) 0.0493(14) 0.0147(11) 0.0016(10) 0.0133(10)
C48 0.0413(14) 0.0364(13) 0.0437(14) 0.0219(11) 0.0038(11) 0.0135(11)

loop_
_atom_type_symbol
_atom_type_description
_atom_type_scat_dispersion_real
_atom_type_scat_dispersion_imag
_atom_type_scat_source
C C 0.0033 0.0016 'International Tables Vol C Tables 4.2.6.8 and 6.1.1.4'
H H 0.0000 0.0000 'International Tables Vol C Tables 4.2.6.8 and 6.1.1.4'
Au Au -2.0133 8.8022 'International Tables Vol C Tables 4.2.6.8 and 6.1.1.4'
N N 0.0061 0.0033 'International Tables Vol C Tables 4.2.6.8 and 6.1.1.4'
O O 0.0106 0.0060 'International Tables Vol C Tables 4.2.6.8 and 6.1.1.4'

loop_
_geom_angle_atom_site_label_1
_geom_angle_atom_site_label_2
_geom_angle_atom_site_label_3
_geom_angle
_geom_angle_site_symmetry_1
_geom_angle_site_symmetry_3
_geom_angle_publ_flag
C19 Au1 C16 178.33(6) . . ?
C13 N1 C7 119.78(15) . . ?
C13 N1 C1 120.12(15) . . ?
C7 N1 C1 119.63(15) . . ?
C2 C1 C6 119.15(18) . . ?
C2 C1 N1 120.75(17) . . ?
C6 C1 N1 120.10(18) . . ?
C19 N2 C20 125.95(15) . . ?
C19 N2 C37 116.50(14) . . ?
C20 N2 C37 117.47(14) . . ?
C3 C2 C1 120.32(18) . . ?
C3 C2 H2 119.8 . . ?
C1 C2 H2 119.8 . . ?
C4 C3 C2 120.6(2) . . ?
C4 C3 H3 119.7 . . ?
C2 C3 H3 119.7 . . ?
C19 N3 C22 125.98(16) . . ?
C19 N3 C25 115.59(14) . . ?
C22 N3 C25 118.43(15) . . ?
C3 C4 C5 119.2(2) . . ?
C3 C4 H4 120.4 . . ?
C5 C4 H4 120.4 . . ?
C4 C5 C6 120.8(2) . . ?
C4 C5 H5 119.6 . . ?
C6 C5 H5 119.6 . . ?
C5 C6 C1 119.9(2) . . ?
C5 C6 H6 120.0 . . ?
C1 C6 H6 120.0 . . ?
C8 C7 C12 119.48(18) . . ?
C8 C7 N1 120.21(18) . . ?
C12 C7 N1 120.30(17) . . ?
C9 C8 C7 120.2(2) . . ?
C9 C8 H8 119.9 . . ?
C7 C8 H8 119.9 . . ?
C10 C9 C8 120.3(2) . . ?
C10 C9 H9 119.8 . . ?
C8 C9 H9 119.8 . . ?
C10 C11 C12 120.3(2) . . ?
C10 C11 H11 119.9 . . ?
C12 C11 H11 119.9 . . ?
C9 C10 C11 119.70(19) . . ?
C9 C10 H10 120.1 . . ?
C11 C10 H10 120.1 . . ?
C18 C13 C14 118.14(16) . . ?
C18 C13 N1 122.14(17) . . ?
C14 C13 N1 119.72(17) . . ?
C11 C12 C7 119.99(19) . . ?
C11 C12 H12 120.0 . . ?
C7 C12 H12 120.0 . . ?
C15 C14 C13 120.17(17) . . ?
C15 C14 H14 119.9 . . ?
C13 C14 H14 119.9 . . ?
C17 C16 C15 115.16(16) . . ?
C17 C16 Au1 124.08(13) . . ?
C15 C16 Au1 120.73(13) . . ?
C14 C15 C16 122.92(17) . . ?
C14 C15 H15 118.5 . . ?
C16 C15 H15 118.5 . . ?
C17 C18 C13 120.77(17) . . ?
C17 C18 H18 119.6 . . ?
C13 C18 H18 119.6 . . ?
C18 C17 C16 122.79(17) . . ?
C18 C17 H17 118.6 . . ?
C16 C17 H17 118.6 . . ?
N2 C19 N3 117.39(15) . . ?
N2 C19 Au1 122.71(12) . . ?
N3 C19 Au1 119.88(12) . . ?
O1 C20 N2 120.23(17) . . ?
O1 C20 C21 122.25(17) . . ?
N2 C20 C21 117.52(16) . . ?
C20 C21 C22 114.88(16) . . ?
C20 C21 C24 108.88(17) . . ?
C22 C21 C24 108.18(17) . . ?
C20 C21 C23 107.14(16) . . ?
C22 C21 C23 107.40(16) . . ?
C24 C21 C23 110.33(17) . . ?
O2 C22 N3 119.97(18) . . ?
O2 C22 C21 122.55(18) . . ?
N3 C22 C21 117.48(16) . . ?
C21 C23 H23A 109.5 . . ?
C21 C23 H23B 109.5 . . ?
H23A C23 H23B 109.5 . . ?
C21 C23 H23C 109.5 . . ?
H23A C23 H23C 109.5 . . ?
H23B C23 H23C 109.5 . . ?
C21 C24 H24A 109.5 . . ?
C21 C24 H24B 109.5 . . ?
H24A C24 H24B 109.5 . . ?
C21 C24 H24C 109.5 . . ?
H24A C24 H24C 109.5 . . ?
H24B C24 H24C 109.5 . . ?
C26 C25 C30 123.51(17) . . ?
C26 C25 N3 118.60(16) . . ?
C30 C25 N3 117.79(16) . . ?
C25 C26 C27 116.92(18) . . ?
C25 C26 C34 123.21(17) . . ?
C27 C26 C34 119.84(18) . . ?
C28 C27 C26 121.0(2) . . ?
C28 C27 H27 119.5 . . ?
C26 C27 H27 119.5 . . ?
C29 C28 C27 120.44(19) . . ?
C29 C28 H28 119.8 . . ?
C27 C28 H28 119.8 . . ?
C28 C29 C30 121.04(19) . . ?
C28 C29 H29 119.5 . . ?
C30 C29 H29 119.5 . . ?
C29 C30 C25 117.09(18) . . ?
C29 C30 C31 120.89(18) . . ?
C25 C30 C31 122.02(17) . . ?
C30 C31 C33 110.56(18) . . ?
C30 C31 C32 112.26(18) . . ?
C33 C31 C32 111.49(18) . . ?
C30 C31 H31 107.4 . . ?
C33 C31 H31 107.4 . . ?
C32 C31 H31 107.4 . . ?
C31 C32 H32A 109.5 . . ?
C31 C32 H32B 109.5 . . ?
H32A C32 H32B 109.5 . . ?
C31 C32 H32C 109.5 . . ?
H32A C32 H32C 109.5 . . ?
H32B C32 H32C 109.5 . . ?
C31 C33 H33A 109.5 . . ?
C31 C33 H33B 109.5 . . ?
H33A C33 H33B 109.5 . . ?
C31 C33 H33C 109.5 . . ?
H33A C33 H33C 109.5 . . ?
H33B C33 H33C 109.5 . . ?
C26 C34 C36 111.40(18) . . ?
C26 C34 C35 111.02(18) . . ?
C36 C34 C35 111.3(2) . . ?
C26 C34 H34 107.6 . . ?
C36 C34 H34 107.6 . . ?
C35 C34 H34 107.6 . . ?
C34 C35 H35A 109.5 . . ?
C34 C35 H35B 109.5 . . ?
H35A C35 H35B 109.5 . . ?
C34 C35 H35C 109.5 . . ?
H35A C35 H35C 109.5 . . ?
H35B C35 H35C 109.5 . . ?
C34 C36 H36A 109.5 . . ?
C34 C36 H36B 109.5 . . ?
H36A C36 H36B 109.5 . . ?
C34 C36 H36C 109.5 . . ?
H36A C36 H36C 109.5 . . ?
H36B C36 H36C 109.5 . . ?
C38 C37 C42 123.53(16) . . ?
C38 C37 N2 118.82(15) . . ?
C42 C37 N2 117.62(15) . . ?
C39 C38 C37 117.21(17) . . ?
C39 C38 C46 120.27(17) . . ?
C37 C38 C46 122.51(17) . . ?
C40 C39 C38 120.66(17) . . ?
C40 C39 H39 119.7 . . ?
C38 C39 H39 119.7 . . ?
C39 C40 C41 120.81(18) . . ?
C39 C40 H40 119.6 . . ?
C41 C40 H40 119.6 . . ?
C40 C41 C42 120.73(17) . . ?
C40 C41 H41 119.6 . . ?
C42 C41 H41 119.6 . . ?
C41 C42 C37 117.04(16) . . ?
C41 C42 C43 121.26(16) . . ?
C37 C42 C43 121.68(16) . . ?
C42 C43 C45 112.53(16) . . ?
C42 C43 C44 110.21(15) . . ?
C45 C43 C44 110.89(16) . . ?
C42 C43 H43 107.7 . . ?
C45 C43 H43 107.7 . . ?
C44 C43 H43 107.7 . . ?
C43 C44 H44A 109.5 . . ?
C43 C44 H44B 109.5 . . ?
H44A C44 H44B 109.5 . . ?
C43 C44 H44C 109.5 . . ?
H44A C44 H44C 109.5 . . ?
H44B C44 H44C 109.5 . . ?
C43 C45 H45A 109.5 . . ?
C43 C45 H45B 109.5 . . ?
H45A C45 H45B 109.5 . . ?
C43 C45 H45C 109.5 . . ?
H45A C45 H45C 109.5 . . ?
H45B C45 H45C 109.5 . . ?
C38 C46 C48 111.33(17) . . ?
C38 C46 C47 110.66(18) . . ?
C48 C46 C47 111.40(18) . . ?
C38 C46 H46 107.8 . . ?
C48 C46 H46 107.8 . . ?
C47 C46 H46 107.8 . . ?
C46 C47 H47A 109.5 . . ?
C46 C47 H47B 109.5 . . ?
H47A C47 H47B 109.5 . . ?
C46 C47 H47C 109.5 . . ?
H47A C47 H47C 109.5 . . ?
H47B C47 H47C 109.5 . . ?
C46 C48 H48A 109.5 . . ?
C46 C48 H48B 109.5 . . ?
H48A C48 H48B 109.5 . . ?
C46 C48 H48C 109.5 . . ?
H48A C48 H48C 109.5 . . ?
H48B C48 H48C 109.5 . . ?

loop_
_geom_bond_atom_site_label_1
_geom_bond_atom_site_label_2
_geom_bond_distance
_geom_bond_site_symmetry_2
_geom_bond_publ_flag
Au1 C19 2.0169(18) . ?
Au1 C16 2.0178(18) . ?
O1 C20 1.203(2) . ?
N1 C13 1.416(2) . ?
N1 C7 1.422(2) . ?
N1 C1 1.423(2) . ?
C1 C2 1.389(3) . ?
C1 C6 1.395(3) . ?
N2 C19 1.354(2) . ?
N2 C20 1.414(2) . ?
N2 C37 1.460(2) . ?
O2 C22 1.203(2) . ?
C2 C3 1.388(3) . ?
C2 H2 0.9500 . ?
C3 C4 1.382(3) . ?
C3 H3 0.9500 . ?
N3 C19 1.367(2) . ?
N3 C22 1.412(2) . ?
N3 C25 1.462(2) . ?
C4 C5 1.385(3) . ?
C4 H4 0.9500 . ?
C5 C6 1.388(3) . ?
C5 H5 0.9500 . ?
C6 H6 0.9500 . ?
C7 C8 1.392(3) . ?
C7 C12 1.392(3) . ?
C8 C9 1.388(3) . ?
C8 H8 0.9500 . ?
C9 C10 1.385(3) . ?
C9 H9 0.9500 . ?
C11 C10 1.388(3) . ?
C11 C12 1.392(3) . ?
C11 H11 0.9500 . ?
C10 H10 0.9500 . ?
C13 C18 1.393(3) . ?
C13 C14 1.406(3) . ?
C12 H12 0.9500 . ?
C14 C15 1.394(3) . ?
C14 H14 0.9500 . ?
C16 C17 1.407(3) . ?
C16 C15 1.411(3) . ?
C15 H15 0.9500 . ?
C18 C17 1.392(3) . ?
C18 H18 0.9500 . ?
C17 H17 0.9500 . ?
C20 C21 1.518(3) . ?
C21 C22 1.525(3) . ?
C21 C24 1.530(3) . ?
C21 C23 1.545(3) . ?
C23 H23A 0.9800 . ?
C23 H23B 0.9800 . ?
C23 H23C 0.9800 . ?
C24 H24A 0.9800 . ?
C24 H24B 0.9800 . ?
C24 H24C 0.9800 . ?
C25 C26 1.394(3) . ?
C25 C30 1.402(3) . ?
C26 C27 1.399(3) . ?
C26 C34 1.519(3) . ?
C27 C28 1.385(3) . ?
C27 H27 0.9500 . ?
C28 C29 1.383(3) . ?
C28 H28 0.9500 . ?
C29 C30 1.393(3) . ?
C29 H29 0.9500 . ?
C30 C31 1.521(3) . ?
C31 C33 1.529(3) . ?
C31 C32 1.530(3) . ?
C31 H31 1.0000 . ?
C32 H32A 0.9800 . ?
C32 H32B 0.9800 . ?
C32 H32C 0.9800 . ?
C33 H33A 0.9800 . ?
C33 H33B 0.9800 . ?
C33 H33C 0.9800 . ?
C34 C36 1.530(3) . ?
C34 C35 1.531(3) . ?
C34 H34 1.0000 . ?
C35 H35A 0.9800 . ?
C35 H35B 0.9800 . ?
C35 H35C 0.9800 . ?
C36 H36A 0.9800 . ?
C36 H36B 0.9800 . ?
C36 H36C 0.9800 . ?
C37 C38 1.399(2) . ?
C37 C42 1.399(2) . ?
C38 C39 1.390(3) . ?
C38 C46 1.519(3) . ?
C39 C40 1.385(3) . ?
C39 H39 0.9500 . ?
C40 C41 1.388(3) . ?
C40 H40 0.9500 . ?
C41 C42 1.391(3) . ?
C41 H41 0.9500 . ?
C42 C43 1.524(2) . ?
C43 C45 1.530(3) . ?
C43 C44 1.535(3) . ?
C43 H43 1.0000 . ?
C44 H44A 0.9800 . ?
C44 H44B 0.9800 . ?
C44 H44C 0.9800 . ?
C45 H45A 0.9800 . ?
C45 H45B 0.9800 . ?
C45 H45C 0.9800 . ?
C46 C48 1.534(3) . ?
C46 C47 1.535(3) . ?
C46 H46 1.0000 . ?
C47 H47A 0.9800 . ?
C47 H47B 0.9800 . ?
C47 H47C 0.9800 . ?
C48 H48A 0.9800 . ?
C48 H48B 0.9800 . ?
C48 H48C 0.9800 . ?
